data_4021342
loop_
_publ_author_name
'Scott M. Grayson'
'Brian K. Long'
'Shiro Kusomoto'
'Brian P. Osborn'
'Ryan P. Callahan'
'Charles R. Chambers'
'C. Grant Willson'

_publ_section_title
;
 Synthesis and Characterization of Norbornanediol Isomers
 and Their Fluorinated Analogues
;
_journal_name_full 'Journal of Organic Chemistry'
_journal_page_first 341
_journal_page_last 344
_journal_paper_doi 10.1021/jo0513156
_journal_volume 71
_journal_year 2006
_chemical_formula_sum 'C18 H18 F6 O3'
_chemical_formula_weight 396.32
_chemical_name_systematic
; 
 ? 
;
_space_group_IT_number 15
_symmetry_cell_setting monoclinic
_symmetry_space_group_name_Hall '-C 2yc'
_symmetry_space_group_name_H-M 'C 1 2/c 1'
_atom_sites_solution_hydrogens geom
_atom_sites_solution_primary direct
_atom_sites_solution_secondary difmap
_audit_creation_method SHELXL-97
_cell_angle_alpha 90.00
_cell_angle_beta 106.701(2)
_cell_angle_gamma 90.00
_cell_formula_units_Z 8
_cell_length_a 27.5075(5)
_cell_length_b 7.0079(2)
_cell_length_c 18.2798(4)
_cell_measurement_reflns_used 3577
_cell_measurement_temperature 153(2)
_cell_measurement_theta_max 27.5
_cell_measurement_theta_min 3
_cell_volume 3375.15(14)
_computing_cell_refinement 'Collect software, Nonius B.V. 1998'
_computing_data_collection 'Collect software, Nonius B.V. 1998'
_computing_data_reduction
;
DENZO and Scalepack (Otwinoski and Minor, 1997)
;
_computing_molecular_graphics 'XP SHELXTL/PC, Siemens Analytical'
_computing_structure_refinement 'XL SHELXTL/PC, Siemens Analytical'
_computing_structure_solution
;

SIR97 - Altomare A., Burla M.C., Camalli M., Cascarano G.L., Giacovazzo C., 
Guagliardi A., Moliterni A.G.G., Polidori G.,Spagna R.
;
_diffrn_ambient_temperature 153(2)
_diffrn_measured_fraction_theta_full 0.982
_diffrn_measured_fraction_theta_max 0.982
_diffrn_measurement_device_type 'Nonius Kappa CCD'
_diffrn_measurement_method \w-scans
_diffrn_radiation_monochromator graphite
_diffrn_radiation_source 'fine-focus sealed tube'
_diffrn_radiation_type MoK\a
_diffrn_radiation_wavelength 0.71073
_diffrn_reflns_av_R_equivalents 0.0382
_diffrn_reflns_av_sigmaI/netI 0.0693
_diffrn_reflns_limit_h_max 35
_diffrn_reflns_limit_h_min -35
_diffrn_reflns_limit_k_max 9
_diffrn_reflns_limit_k_min -9
_diffrn_reflns_limit_l_max 23
_diffrn_reflns_limit_l_min -23
_diffrn_reflns_number 6574
_diffrn_reflns_theta_full 27.48
_diffrn_reflns_theta_max 27.48
_diffrn_reflns_theta_min 3.01
_exptl_absorpt_coefficient_mu 0.148
_exptl_absorpt_correction_type none
_exptl_crystal_colour colorless
_exptl_crystal_density_diffrn 1.560
_exptl_crystal_density_method 'not measured'
_exptl_crystal_description prisms
_exptl_crystal_F_000 1632
_exptl_crystal_size_max 0.34
_exptl_crystal_size_mid 0.27
_exptl_crystal_size_min 0.13
_refine_diff_density_max 0.210
_refine_diff_density_min -0.266
_refine_diff_density_rms 0.052
_refine_ls_extinction_coef 0.0021(3)
_refine_ls_extinction_expression Fc^*^=kFc[1+0.001xFc^2^\l^3^/sin(2\q)]^-1/4^
_refine_ls_extinction_method SHELXL
_refine_ls_goodness_of_fit_ref 1.008
_refine_ls_hydrogen_treatment mixed
_refine_ls_matrix_type full
_refine_ls_number_parameters 317
_refine_ls_number_reflns 3798
_refine_ls_number_restraints 0
_refine_ls_restrained_S_all 1.008
_refine_ls_R_factor_all 0.0967
_refine_ls_R_factor_gt 0.0433
_refine_ls_shift/su_max 0.006
_refine_ls_shift/su_mean 0.001
_refine_ls_structure_factor_coef Fsqd
_refine_ls_weighting_details 'calc w=1/[\s^2^(Fo^2^)+(0.0448P)^2^+0.5550P] where P=(Fo^2^+2Fc^2^)/3'
_refine_ls_weighting_scheme calc
_refine_ls_wR_factor_gt 0.0864
_refine_ls_wR_factor_ref 0.1035
_reflns_number_gt 2284
_reflns_number_total 3798
_reflns_threshold_expression >2sigma(I)
_cod_data_source_file jo0513156si20050627_034408.cif
_cod_depositor_comments
;
The following automatic conversions were performed:
'_symmetry_cell_setting' value 'Monoclinic' changed to 'monoclinic'
according to '/home/saulius/struct/CIF-dictionaries/cif_core.dic'
dictionary named 'cif_core.dic' version 2.4.1 from 2010-06-29.

Automatic conversion script
Id: cif_fix_enum 1527 2010-12-29 10:47:43Z saulius 
;
_cod_original_sg_symbol_H-M 'C 2/c'
_cod_database_code 4021342

loop_
_symmetry_equiv_pos_as_xyz
'x, y, z'
'-x, y, -z+1/2'
'x+1/2, y+1/2, z'
'-x+1/2, y+1/2, -z+1/2'
'-x, -y, -z'
'x, -y, z-1/2'
'-x+1/2, -y+1/2, -z'
'x+1/2, -y+1/2, z-1/2'

loop_
_atom_site_label
_atom_site_type_symbol
_atom_site_fract_x
_atom_site_fract_y
_atom_site_fract_z
_atom_site_U_iso_or_equiv
_atom_site_adp_type
_atom_site_occupancy
_atom_site_symmetry_multiplicity
_atom_site_calc_flag
F1 F 0.34385(4) 0.12851(17) 0.35672(6) 0.0408(3) Uani 1 1 d
F2 F 0.28913(4) 0.13481(17) 0.41927(6) 0.0440(3) Uani 1 1 d
F3 F 0.26896(4) 0.23494(19) 0.30328(6) 0.0479(4) Uani 1 1 d
F4 F 0.29416(4) 0.71515(18) 0.44278(7) 0.0431(3) Uani 1 1 d
F5 F 0.27679(4) 0.45182(18) 0.48860(6) 0.0429(3) Uani 1 1 d
F6 F 0.23746(4) 0.52958(19) 0.37313(6) 0.0441(4) Uani 1 1 d
O1 O 0.37953(4) 0.75961(18) 0.09399(6) 0.0257(3) Uani 1 1 d
O2 O 0.40646(5) 0.92551(18) 0.20398(6) 0.0265(3) Uani 1 1 d
O3 O 0.36900(4) 0.4221(2) 0.45741(7) 0.0276(3) Uani 1 1 d
C1 C 0.35633(7) 0.6633(3) 0.14556(10) 0.0242(4) Uani 1 1 d
C2 C 0.37560(7) 0.7765(3) 0.22096(10) 0.0230(4) Uani 1 1 d
C3 C 0.40825(7) 0.6307(3) 0.27529(10) 0.0262(5) Uani 1 1 d
C4 C 0.37368(7) 0.4805(3) 0.29670(10) 0.0243(4) Uani 1 1 d
C5 C 0.35082(8) 0.3755(3) 0.21898(11) 0.0298(5) Uani 1 1 d
C6 C 0.37880(7) 0.4673(3) 0.16633(11) 0.0293(5) Uani 1 1 d
C7 C 0.43050(8) 0.5148(3) 0.22141(12) 0.0327(5) Uani 1 1 d
C8 C 0.33522(7) 0.5601(3) 0.33511(11) 0.0244(4) Uani 1 1 d
C9 C 0.32418(6) 0.4338(3) 0.39725(9) 0.0227(4) Uani 1 1 d
C10 C 0.30639(7) 0.2328(3) 0.36918(10) 0.0302(5) Uani 1 1 d
C11 C 0.28292(7) 0.5325(3) 0.42558(11) 0.0294(5) Uani 1 1 d
C12 C 0.39149(7) 0.9491(3) 0.12369(10) 0.0244(4) Uani 1 1 d
C13 C 0.43378(6) 1.0365(3) 0.09823(10) 0.0226(4) Uani 1 1 d
C14 C 0.48422(7) 1.0061(3) 0.13820(11) 0.0290(5) Uani 1 1 d
C15 C 0.52240(7) 1.0946(3) 0.11592(11) 0.0315(5) Uani 1 1 d
C16 C 0.51079(8) 1.2149(3) 0.05326(11) 0.0320(5) Uani 1 1 d
C17 C 0.46072(8) 1.2458(3) 0.01303(11) 0.0307(5) Uani 1 1 d
C18 C 0.42241(7) 1.1569(3) 0.03502(10) 0.0276(5) Uani 1 1 d
H1 H 0.3210(6) 0.667(3) 0.1259(9) 0.022(5) Uiso 1 1 d
H2 H 0.3478(6) 0.831(3) 0.2407(9) 0.018(4) Uiso 1 1 d
H3 H 0.4313(6) 0.687(3) 0.3176(9) 0.019(5) Uiso 1 1 d
H3O H 0.3659(8) 0.350(3) 0.4917(12) 0.045(7) Uiso 1 1 d
H4 H 0.3959(7) 0.392(3) 0.3333(10) 0.031(5) Uiso 1 1 d
H5A H 0.3130(7) 0.397(3) 0.1989(9) 0.021(5) Uiso 1 1 d
H5B H 0.3571(7) 0.242(3) 0.2240(10) 0.030(5) Uiso 1 1 d
H6 H 0.3790(6) 0.392(3) 0.1241(10) 0.028(5) Uiso 1 1 d
H7A H 0.4528(7) 0.590(3) 0.1993(10) 0.032(5) Uiso 1 1 d
H7B H 0.4486(7) 0.403(3) 0.2458(10) 0.030(5) Uiso 1 1 d
H8A H 0.3481(6) 0.678(3) 0.3613(10) 0.031(5) Uiso 1 1 d
H8B H 0.3023(7) 0.595(3) 0.2965(10) 0.027(5) Uiso 1 1 d
H12 H 0.3594(7) 1.033(3) 0.1052(9) 0.027(5) Uiso 1 1 d
H14 H 0.4922(7) 0.922(3) 0.1828(12) 0.043(6) Uiso 1 1 d
H15 H 0.5567(7) 1.070(3) 0.1459(10) 0.030(5) Uiso 1 1 d
H16 H 0.5368(7) 1.272(3) 0.0388(10) 0.029(5) Uiso 1 1 d
H17 H 0.4534(7) 1.333(3) -0.0308(10) 0.032(5) Uiso 1 1 d
H18 H 0.3875(7) 1.178(3) 0.0087(10) 0.034(5) Uiso 1 1 d

loop_
_atom_site_aniso_label
_atom_site_aniso_U_11
_atom_site_aniso_U_22
_atom_site_aniso_U_33
_atom_site_aniso_U_23
_atom_site_aniso_U_13
_atom_site_aniso_U_12
F1 0.0482(7) 0.0258(7) 0.0564(8) -0.0018(6) 0.0279(6) 0.0002(6)
F2 0.0549(8) 0.0328(8) 0.0533(7) 0.0042(6) 0.0299(6) -0.0126(6)
F3 0.0430(7) 0.0484(9) 0.0432(7) -0.0090(6) -0.0020(6) -0.0151(6)
F4 0.0492(8) 0.0320(8) 0.0561(8) -0.0080(6) 0.0280(6) -0.0002(6)
F5 0.0469(7) 0.0529(9) 0.0378(7) 0.0121(6) 0.0264(6) 0.0083(6)
F6 0.0233(6) 0.0627(9) 0.0437(7) 0.0055(6) 0.0058(5) 0.0082(6)
O1 0.0337(7) 0.0250(8) 0.0203(6) -0.0017(6) 0.0108(6) -0.0061(6)
O2 0.0364(7) 0.0247(8) 0.0199(6) -0.0022(5) 0.0106(6) -0.0090(6)
O3 0.0225(7) 0.0370(9) 0.0216(7) 0.0065(7) 0.0037(6) -0.0024(6)
C1 0.0259(10) 0.0265(12) 0.0214(10) 0.0006(8) 0.0089(8) -0.0023(9)
C2 0.0262(10) 0.0225(11) 0.0227(10) -0.0036(8) 0.0110(8) -0.0029(8)
C3 0.0231(10) 0.0311(12) 0.0222(10) 0.0011(9) 0.0029(8) -0.0044(9)
C4 0.0259(10) 0.0231(11) 0.0241(10) 0.0028(9) 0.0077(8) 0.0020(9)
C5 0.0413(13) 0.0207(13) 0.0309(11) -0.0034(9) 0.0162(10) -0.0043(10)
C6 0.0405(12) 0.0239(12) 0.0290(11) -0.0054(9) 0.0189(9) -0.0010(9)
C7 0.0327(11) 0.0313(13) 0.0393(12) 0.0098(10) 0.0187(10) 0.0076(10)
C8 0.0270(10) 0.0249(12) 0.0206(9) 0.0019(9) 0.0058(8) 0.0002(9)
C9 0.0204(9) 0.0258(11) 0.0207(9) 0.0021(8) 0.0042(8) -0.0019(8)
C10 0.0305(11) 0.0313(12) 0.0301(11) 0.0037(9) 0.0107(9) -0.0025(9)
C11 0.0293(11) 0.0332(13) 0.0261(10) 0.0061(9) 0.0087(9) 0.0009(9)
C12 0.0307(10) 0.0214(11) 0.0212(10) 0.0007(8) 0.0078(8) 0.0014(9)
C13 0.0276(10) 0.0186(11) 0.0227(9) -0.0014(8) 0.0088(8) 0.0007(8)
C14 0.0321(11) 0.0291(12) 0.0256(10) 0.0030(9) 0.0081(9) 0.0027(9)
C15 0.0254(11) 0.0333(13) 0.0330(11) 0.0003(10) 0.0038(9) -0.0031(9)
C16 0.0344(12) 0.0277(12) 0.0384(12) -0.0016(10) 0.0177(10) -0.0054(10)
C17 0.0382(12) 0.0292(13) 0.0275(11) 0.0058(9) 0.0139(9) 0.0018(10)
C18 0.0273(11) 0.0287(12) 0.0263(10) 0.0021(9) 0.0069(9) 0.0045(9)

loop_
_atom_type_symbol
_atom_type_description
_atom_type_scat_dispersion_real
_atom_type_scat_dispersion_imag
_atom_type_scat_source
C C 0.0033 0.0016 'International Tables Vol C Tables 4.2.6.8 and 6.1.1.4'
H H 0.0000 0.0000 'International Tables Vol C Tables 4.2.6.8 and 6.1.1.4'
O O 0.0106 0.0060 'International Tables Vol C Tables 4.2.6.8 and 6.1.1.4'
F F 0.0171 0.0103 'International Tables Vol C Tables 4.2.6.8 and 6.1.1.4'

loop_
_geom_angle_atom_site_label_1
_geom_angle_atom_site_label_2
_geom_angle_atom_site_label_3
_geom_angle
C12 O1 C1 106.31(12)
C12 O2 C2 107.18(13)
C9 O3 H3O 111.8(14)
O1 C1 C6 111.27(15)
O1 C1 C2 103.81(14)
C6 C1 C2 103.43(15)
O1 C1 H1 109.9(10)
C6 C1 H1 115.2(12)
C2 C1 H1 112.5(11)
O2 C2 C3 110.74(14)
O2 C2 C1 104.67(13)
C3 C2 C1 102.92(15)
O2 C2 H2 111.0(10)
C3 C2 H2 112.6(9)
C1 C2 H2 114.4(9)
C2 C3 C7 101.87(14)
C2 C3 C4 109.38(15)
C7 C3 C4 100.99(17)
C2 C3 H3 112.8(11)
C7 C3 H3 117.0(10)
C4 C3 H3 113.6(10)
C8 C4 C3 115.14(16)
C8 C4 C5 115.94(16)
C3 C4 C5 101.94(14)
C8 C4 H4 107.1(10)
C3 C4 H4 107.1(11)
C5 C4 H4 109.2(11)
C6 C5 C4 103.27(16)
C6 C5 H5A 111.1(10)
C4 C5 H5A 111.4(10)
C6 C5 H5B 111.2(11)
C4 C5 H5B 111.2(11)
H5A C5 H5B 108.6(15)
C1 C6 C7 101.77(17)
C1 C6 C5 107.22(16)
C7 C6 C5 102.58(16)
C1 C6 H6 114.0(12)
C7 C6 H6 116.2(11)
C5 C6 H6 113.7(12)
C6 C7 C3 94.09(15)
C6 C7 H7A 114.8(10)
C3 C7 H7A 113.3(11)
C6 C7 H7B 112.7(11)
C3 C7 H7B 112.5(11)
H7A C7 H7B 109.0(15)
C4 C8 C9 115.96(16)
C4 C8 H8A 109.5(10)
C9 C8 H8A 104.3(10)
C4 C8 H8B 111.7(10)
C9 C8 H8B 109.2(10)
H8A C8 H8B 105.5(15)
O3 C9 C10 109.53(15)
O3 C9 C8 107.34(14)
C10 C9 C8 113.21(15)
O3 C9 C11 109.27(14)
C10 C9 C11 109.30(15)
C8 C9 C11 108.12(15)
F1 C10 F2 106.22(16)
F1 C10 F3 106.50(15)
F2 C10 F3 106.81(15)
F1 C10 C9 111.89(15)
F2 C10 C9 112.67(15)
F3 C10 C9 112.31(16)
F4 C11 F5 106.32(16)
F4 C11 F6 106.81(16)
F5 C11 F6 106.70(14)
F4 C11 C9 111.53(15)
F5 C11 C9 112.79(16)
F6 C11 C9 112.28(15)
O2 C12 O1 104.52(14)
O2 C12 C13 110.39(15)
O1 C12 C13 111.93(14)
O2 C12 H12 111.9(9)
O1 C12 H12 108.9(10)
C13 C12 H12 109.2(10)
C14 C13 C18 118.87(17)
C14 C13 C12 121.40(16)
C18 C13 C12 119.68(16)
C15 C14 C13 120.49(18)
C15 C14 H14 120.7(12)
C13 C14 H14 118.8(12)
C14 C15 C16 120.31(19)
C14 C15 H15 117.2(11)
C16 C15 H15 122.5(11)
C17 C16 C15 119.64(19)
C17 C16 H16 121.2(11)
C15 C16 H16 119.1(11)
C16 C17 C18 120.20(19)
C16 C17 H17 118.2(10)
C18 C17 H17 121.6(11)
C17 C18 C13 120.49(18)
C17 C18 H18 121.7(11)
C13 C18 H18 117.8(11)

loop_
_geom_bond_atom_site_label_1
_geom_bond_atom_site_label_2
_geom_bond_distance
F1 C10 1.335(2)
F2 C10 1.336(2)
F3 C10 1.341(2)
F4 C11 1.333(2)
F5 C11 1.337(2)
F6 C11 1.340(2)
O1 C12 1.437(2)
O1 C1 1.448(2)
O2 C12 1.416(2)
O2 C2 1.435(2)
O3 C9 1.399(2)
O3 H3O 0.83(2)
C1 C6 1.509(3)
C1 C2 1.546(2)
C1 H1 0.934(16)
C2 C3 1.525(3)
C2 H2 1.010(16)
C3 C7 1.533(3)
C3 C4 1.543(3)
C3 H3 0.935(17)
C4 C8 1.533(3)
C4 C5 1.563(3)
C4 H4 0.986(19)
C5 C6 1.535(3)
C5 H5A 1.009(17)
C5 H5B 0.95(2)
C6 C7 1.525(3)
C6 H6 0.938(19)
C7 H7A 0.98(2)
C7 H7B 0.97(2)
C8 C9 1.537(3)
C8 H8A 0.97(2)
C8 H8B 1.005(18)
C9 C10 1.531(3)
C9 C11 1.540(3)
C12 C13 1.502(2)
C12 H12 1.035(18)
C13 C14 1.386(3)
C13 C18 1.392(3)
C14 C15 1.378(3)
C14 H14 0.98(2)
C15 C16 1.384(3)
C15 H15 0.962(19)
C16 C17 1.379(3)
C16 H16 0.921(19)
C17 C18 1.380(3)
C17 H17 0.982(19)
C18 H18 0.955(19)

loop_
_geom_hbond_atom_site_label_D
_geom_hbond_atom_site_label_H
_geom_hbond_atom_site_label_A
_geom_hbond_distance_DH
_geom_hbond_distance_HA
_geom_hbond_distance_DA
_geom_hbond_angle_DHA
_geom_hbond_site_symmetry_A
O3 H3O O1 0.83(2) 1.95(2) 2.7430(17) 158(2) 6_566

loop_
_geom_torsion_atom_site_label_1
_geom_torsion_atom_site_label_2
_geom_torsion_atom_site_label_3
_geom_torsion_atom_site_label_4
_geom_torsion
C12 O1 C1 C6 -133.15(15)
C12 O1 C1 C2 -22.52(18)
C12 O2 C2 C3 131.37(15)
C12 O2 C2 C1 21.11(18)
O1 C1 C2 O2 1.11(18)
C6 C1 C2 O2 117.40(15)
O1 C1 C2 C3 -114.71(15)
C6 C1 C2 C3 1.57(17)
O2 C2 C3 C7 -77.60(18)
C1 C2 C3 C7 33.79(18)
O2 C2 C3 C4 176.12(14)
C1 C2 C3 C4 -72.50(17)
C2 C3 C4 C8 -58.9(2)
C7 C3 C4 C8 -165.76(16)
C2 C3 C4 C5 67.51(19)
C7 C3 C4 C5 -39.38(18)
C8 C4 C5 C6 130.67(17)
C3 C4 C5 C6 4.8(2)
O1 C1 C6 C7 74.24(17)
C2 C1 C6 C7 -36.64(17)
O1 C1 C6 C5 -178.45(15)
C2 C1 C6 C5 70.67(18)
C4 C5 C6 C1 -75.09(19)
C4 C5 C6 C7 31.6(2)
C1 C6 C7 C3 56.06(17)
C5 C6 C7 C3 -54.82(19)
C2 C3 C7 C6 -54.88(17)
C4 C3 C7 C6 57.84(17)
C3 C4 C8 C9 -144.34(16)
C5 C4 C8 C9 96.8(2)
C4 C8 C9 O3 65.2(2)
C4 C8 C9 C10 -55.8(2)
C4 C8 C9 C11 -177.03(16)
O3 C9 C10 F1 -49.19(19)
C8 C9 C10 F1 70.6(2)
C11 C9 C10 F1 -168.87(14)
O3 C9 C10 F2 70.42(19)
C8 C9 C10 F2 -169.83(14)
C11 C9 C10 F2 -49.3(2)
O3 C9 C10 F3 -168.90(13)
C8 C9 C10 F3 -49.2(2)
C11 C9 C10 F3 71.42(18)
O3 C9 C11 F4 67.03(19)
C10 C9 C11 F4 -173.13(15)
C8 C9 C11 F4 -49.5(2)
O3 C9 C11 F5 -52.5(2)
C10 C9 C11 F5 67.3(2)
C8 C9 C11 F5 -169.07(15)
O3 C9 C11 F6 -173.13(15)
C10 C9 C11 F6 -53.3(2)
C8 C9 C11 F6 70.3(2)
C2 O2 C12 O1 -35.76(17)
C2 O2 C12 C13 -156.28(15)
C1 O1 C12 O2 36.34(17)
C1 O1 C12 C13 155.83(14)
O2 C12 C13 C14 29.7(2)
O1 C12 C13 C14 -86.3(2)
O2 C12 C13 C18 -147.67(17)
O1 C12 C13 C18 96.4(2)
C18 C13 C14 C15 0.4(3)
C12 C13 C14 C15 -177.01(18)
C13 C14 C15 C16 -0.1(3)
C14 C15 C16 C17 -0.1(3)
C15 C16 C17 C18 -0.2(3)
C16 C17 C18 C13 0.5(3)
C14 C13 C18 C17 -0.6(3)
C12 C13 C18 C17 176.82(18)
